data_7030729
loop_
_publ_author_name
'Welch, Gregory C.'
'Prieto, Roberto'
'Dureen, Meghan A.'
'Lough, Alan J.'
'Labeodan, Oijsamola A.'
'H\"oltrichter-R\"ossmann, Thorsten'
'Stephan, Douglas W.'

_publ_section_title
;
 Reactions of phosphines with electron deficient boranes
;
_journal_coden_ASTM DTARAF
_journal_issue 9
_journal_name_full 'Dalton Transactions'
_journal_page_first 1559
_journal_page_last 1570
_journal_paper_doi 10.1039/b814486a
_journal_year 2009
_chemical_formula_sum 'C31 H21 B F15 P'
_chemical_formula_weight 720.26
_space_group_IT_number 2
_symmetry_cell_setting triclinic
_symmetry_space_group_name_Hall '-P 1'
_symmetry_space_group_name_H-M 'P -1'
_atom_sites_solution_hydrogens geom
_atom_sites_solution_primary direct
_atom_sites_solution_secondary difmap
_audit_creation_method SHELXL-97
_cell_angle_alpha 66.442(5)
_cell_angle_beta 69.594(5)
_cell_angle_gamma 74.705(6)
_cell_formula_units_Z 2
_cell_length_a 11.819(5)
_cell_length_b 12.003(6)
_cell_length_c 14.694(7)
_cell_measurement_reflns_used 4391
_cell_measurement_temperature 296(2)
_cell_measurement_theta_max 25.00
_cell_measurement_theta_min 2.0
_cell_volume 1772.0(14)
_computing_cell_refinement 'Bruker SMART'
_computing_data_collection 'Bruker SMART'
_computing_data_reduction 'Bruker SAINT'
_computing_molecular_graphics 'Bruker SHELXTL'
_computing_publication_material 'Bruker SHELXTL'
_computing_structure_refinement 'SHELXL-97 (Sheldrick, 1997)'
_computing_structure_solution 'SHELXS-97 (Sheldrick, 1990)'
_diffrn_ambient_temperature 296(2)
_diffrn_measured_fraction_theta_full 0.996
_diffrn_measured_fraction_theta_max 0.996
_diffrn_measurement_device_type 'CCD area detector'
_diffrn_measurement_method 'phi and omega scans'
_diffrn_radiation_monochromator graphite
_diffrn_radiation_source 'fine-focus sealed tube'
_diffrn_radiation_type MoK\a
_diffrn_radiation_wavelength 0.71073
_diffrn_reflns_av_R_equivalents 0.0389
_diffrn_reflns_av_sigmaI/netI 0.0547
_diffrn_reflns_limit_h_max 14
_diffrn_reflns_limit_h_min -13
_diffrn_reflns_limit_k_max 14
_diffrn_reflns_limit_k_min -14
_diffrn_reflns_limit_l_max 17
_diffrn_reflns_limit_l_min -17
_diffrn_reflns_number 16879
_diffrn_reflns_theta_full 25.00
_diffrn_reflns_theta_max 25.00
_diffrn_reflns_theta_min 1.87
_exptl_absorpt_coefficient_mu 0.176
_exptl_absorpt_correction_T_max 0.965
_exptl_absorpt_correction_T_min 0.939
_exptl_absorpt_correction_type multi-scan
_exptl_crystal_colour Colorless
_exptl_crystal_density_diffrn 1.350
_exptl_crystal_density_method 'not measured'
_exptl_crystal_description Block
_exptl_crystal_F_000 724
_exptl_crystal_size_max 0.40
_exptl_crystal_size_mid 0.30
_exptl_crystal_size_min 0.20
_platon_squeeze_details
;
;
_refine_diff_density_max 0.291
_refine_diff_density_min -0.173
_refine_diff_density_rms 0.039
_refine_ls_extinction_method none
_refine_ls_goodness_of_fit_ref 0.907
_refine_ls_hydrogen_treatment constr
_refine_ls_matrix_type full
_refine_ls_number_parameters 437
_refine_ls_number_reflns 6209
_refine_ls_number_restraints 0
_refine_ls_restrained_S_all 0.907
_refine_ls_R_factor_all 0.0863
_refine_ls_R_factor_gt 0.0486
_refine_ls_shift/su_max 0.000
_refine_ls_shift/su_mean 0.000
_refine_ls_structure_factor_coef Fsqd
_refine_ls_weighting_details 'calc w=1/[\s^2^(Fo^2^)+(0.0592P)^2^+0.0000P] where P=(Fo^2^+2Fc^2^)/3'
_refine_ls_weighting_scheme calc
_refine_ls_wR_factor_gt 0.1078
_refine_ls_wR_factor_ref 0.1197
_reflns_number_gt 3569
_reflns_number_total 6209
_reflns_threshold_expression >2sigma(I)
_cod_duplicate_entry 7000571
_cod_data_source_file b814486a.txt
_cod_data_source_block tBuMesPH-C6F4-BF(C6F5)2
_cod_depositor_comments
;
The following automatic conversions were performed:

'_symmetry_cell_setting' value 'Triclinic' changed to 'triclinic'
according to
/usr/data/users/saulius/automatic-downloads/retrospective/RSC/lib/dictionaries/cif_core.dic
dictionary named 'cif_core.dic' version 2.4.2 from 2011-04-26.

Automatic conversion script
Id: cif_fix_values 2281 2013-09-26 08:29:07Z andrius 
;
_cod_original_cell_volume 1772.1(14)
_cod_original_sg_symbol_H-M P-1
_cod_database_code 7030729

loop_
_symmetry_equiv_pos_as_xyz
'x, y, z'
'-x, -y, -z'

loop_
_atom_site_label
_atom_site_type_symbol
_atom_site_fract_x
_atom_site_fract_y
_atom_site_fract_z
_atom_site_U_iso_or_equiv
_atom_site_adp_type
_atom_site_occupancy
_atom_site_symmetry_multiplicity
_atom_site_calc_flag
_atom_site_refinement_flags
P1 P 0.92026(6) 0.47787(7) 0.27390(5) 0.0463(2) Uani 1 1 d .
B1 B 0.7164(3) 0.4050(3) 0.7515(2) 0.0513(8) Uani 1 1 d .
F1 F 0.81786(13) 0.41796(14) 0.77698(11) 0.0617(4) Uani 1 1 d .
F2 F 0.71426(15) 0.66451(15) 0.66642(13) 0.0772(5) Uani 1 1 d .
F3 F 0.5597(2) 0.8353(2) 0.73878(17) 0.1119(7) Uani 1 1 d .
F4 F 0.35858(19) 0.7744(2) 0.89992(17) 0.1112(7) Uani 1 1 d .
F5 F 0.31718(16) 0.5372(2) 0.98777(14) 0.1008(7) Uani 1 1 d .
F6 F 0.47337(15) 0.36388(18) 0.92327(13) 0.0789(5) Uani 1 1 d .
F7 F 0.82674(17) 0.19320(17) 0.91014(14) 0.0872(6) Uani 1 1 d .
F8 F 0.7734(2) -0.03333(19) 0.99364(17) 0.1229(8) Uani 1 1 d .
F9 F 0.6088(2) -0.0968(2) 0.93966(19) 0.1342(9) Uani 1 1 d .
F10 F 0.4921(2) 0.0773(2) 0.8014(2) 0.1300(9) Uani 1 1 d .
F11 F 0.54345(17) 0.30659(19) 0.71663(15) 0.0916(6) Uani 1 1 d .
F12 F 0.94763(14) 0.30355(16) 0.63974(12) 0.0750(5) Uani 1 1 d .
F13 F 1.02971(13) 0.33795(15) 0.44139(11) 0.0685(5) Uani 1 1 d .
F14 F 0.66230(14) 0.59338(15) 0.38982(12) 0.0689(5) Uani 1 1 d .
F15 F 0.58045(13) 0.56094(16) 0.58649(12) 0.0721(5) Uani 1 1 d .
C1 C 0.6033(2) 0.5045(3) 0.79017(19) 0.0503(7) Uani 1 1 d .
C2 C 0.6165(3) 0.6272(3) 0.7485(2) 0.0606(8) Uani 1 1 d .
C3 C 0.5381(3) 0.7181(3) 0.7834(3) 0.0713(9) Uani 1 1 d .
C4 C 0.4375(3) 0.6870(4) 0.8649(3) 0.0752(10) Uani 1 1 d .
C5 C 0.4170(3) 0.5680(4) 0.9083(2) 0.0691(9) Uani 1 1 d .
C6 C 0.4994(2) 0.4799(3) 0.8717(2) 0.0560(7) Uani 1 1 d .
C7 C 0.6887(2) 0.2627(3) 0.8072(2) 0.0554(7) Uani 1 1 d .
C8 C 0.7428(3) 0.1702(3) 0.8791(2) 0.0653(8) Uani 1 1 d .
C9 C 0.7176(4) 0.0525(4) 0.9227(3) 0.0845(11) Uani 1 1 d .
C10 C 0.6345(4) 0.0189(4) 0.8980(3) 0.0904(12) Uani 1 1 d .
C11 C 0.5766(3) 0.1050(4) 0.8282(3) 0.0848(11) Uani 1 1 d .
C12 C 0.6045(3) 0.2232(3) 0.7851(2) 0.0691(8) Uani 1 1 d .
C13 C 0.7603(2) 0.4329(2) 0.62472(19) 0.0485(7) Uani 1 1 d .
C14 C 0.8737(2) 0.3790(2) 0.5801(2) 0.0508(7) Uani 1 1 d .
C15 C 0.9181(2) 0.3953(2) 0.4763(2) 0.0500(7) Uani 1 1 d .
C16 C 0.8499(2) 0.4677(2) 0.40708(19) 0.0449(6) Uani 1 1 d .
C17 C 0.7360(2) 0.5221(2) 0.4500(2) 0.0495(7) Uani 1 1 d .
C18 C 0.6943(2) 0.5035(3) 0.5545(2) 0.0524(7) Uani 1 1 d .
C19 C 0.8809(3) 0.6226(2) 0.1732(2) 0.0555(7) Uani 1 1 d .
C20 C 0.8778(3) 0.7306(3) 0.2054(2) 0.0697(8) Uani 1 1 d .
H20A H 0.8566 0.8065 0.1542 0.105 Uiso 1 1 calc R
H20B H 0.9566 0.7287 0.2114 0.105 Uiso 1 1 calc R
H20C H 0.8181 0.7240 0.2707 0.105 Uiso 1 1 calc R
C21 C 0.9900(3) 0.6227(3) 0.0769(2) 0.0741(9) Uani 1 1 d .
H21A H 0.9771 0.6952 0.0197 0.111 Uiso 1 1 calc R
H21B H 0.9968 0.5512 0.0602 0.111 Uiso 1 1 calc R
H21C H 1.0637 0.6217 0.0911 0.111 Uiso 1 1 calc R
C22 C 0.7635(3) 0.6301(3) 0.1483(2) 0.0753(9) Uani 1 1 d .
H22A H 0.7491 0.7075 0.0959 0.113 Uiso 1 1 calc R
H22B H 0.6964 0.6229 0.2094 0.113 Uiso 1 1 calc R
H22C H 0.7713 0.5645 0.1238 0.113 Uiso 1 1 calc R
C23 C 0.9177(2) 0.3410(2) 0.25295(18) 0.0479(6) Uani 1 1 d .
C24 C 0.8070(2) 0.2964(2) 0.2812(2) 0.0534(7) Uani 1 1 d .
C25 C 0.8104(3) 0.1929(3) 0.2593(2) 0.0706(9) Uani 1 1 d .
H25A H 0.7378 0.1626 0.2779 0.085 Uiso 1 1 calc R
C26 C 0.9168(3) 0.1334(3) 0.2111(3) 0.0728(9) Uani 1 1 d .
C27 C 1.0239(3) 0.1768(3) 0.1870(2) 0.0677(8) Uani 1 1 d .
H27A H 1.0964 0.1356 0.1565 0.081 Uiso 1 1 calc R
C28 C 1.0285(2) 0.2794(3) 0.2063(2) 0.0532(7) Uani 1 1 d .
C29 C 0.6866(2) 0.3507(3) 0.3372(2) 0.0709(9) Uani 1 1 d .
H29A H 0.6972 0.4207 0.3480 0.106 Uiso 1 1 calc R
H29B H 0.6556 0.2904 0.4027 0.106 Uiso 1 1 calc R
H29C H 0.6299 0.3759 0.2967 0.106 Uiso 1 1 calc R
C30 C 0.9157(4) 0.0221(4) 0.1874(4) 0.1254(16) Uani 1 1 d .
H30A H 0.8335 0.0054 0.2092 0.188 Uiso 1 1 calc R
H30B H 0.9648 -0.0476 0.2235 0.188 Uiso 1 1 calc R
H30C H 0.9483 0.0379 0.1144 0.188 Uiso 1 1 calc R
C31 C 1.1526(3) 0.3160(3) 0.1768(3) 0.0788(10) Uani 1 1 d .
H31A H 1.2134 0.2607 0.1462 0.118 Uiso 1 1 calc R
H31B H 1.1694 0.3124 0.2374 0.118 Uiso 1 1 calc R
H31C H 1.1538 0.3982 0.1281 0.118 Uiso 1 1 calc R
H1 H 1.0280(19) 0.4840(18) 0.2660(15) 0.038(6) Uiso 1 1 d .

loop_
_atom_site_aniso_label
_atom_site_aniso_U_11
_atom_site_aniso_U_22
_atom_site_aniso_U_33
_atom_site_aniso_U_23
_atom_site_aniso_U_13
_atom_site_aniso_U_12
P1 0.0481(4) 0.0529(4) 0.0407(4) -0.0208(3) -0.0111(3) -0.0057(3)
B1 0.0446(18) 0.067(2) 0.0422(17) -0.0205(16) -0.0113(14) -0.0050(16)
F1 0.0500(9) 0.0856(12) 0.0552(9) -0.0264(9) -0.0175(7) -0.0106(8)
F2 0.0781(12) 0.0756(12) 0.0700(11) -0.0286(10) 0.0000(10) -0.0207(10)
F3 0.1357(19) 0.0781(15) 0.1147(17) -0.0477(13) -0.0162(14) -0.0051(13)
F4 0.1010(15) 0.1267(17) 0.1146(17) -0.0846(15) -0.0182(13) 0.0233(13)
F5 0.0615(11) 0.1520(19) 0.0818(13) -0.0630(13) 0.0119(10) -0.0100(12)
F6 0.0678(11) 0.0948(14) 0.0641(11) -0.0301(10) 0.0034(9) -0.0204(10)
F7 0.0825(13) 0.0962(14) 0.0719(12) -0.0166(10) -0.0337(10) 0.0027(11)
F8 0.1275(18) 0.0846(15) 0.0944(16) -0.0003(12) -0.0149(14) 0.0145(14)
F9 0.150(2) 0.0700(15) 0.134(2) -0.0323(14) 0.0284(16) -0.0345(14)
F10 0.1292(19) 0.131(2) 0.156(2) -0.0675(17) -0.0156(17) -0.0636(16)
F11 0.0828(13) 0.1112(16) 0.0944(14) -0.0299(13) -0.0354(12) -0.0290(12)
F12 0.0592(10) 0.1011(13) 0.0509(10) -0.0253(9) -0.0221(8) 0.0192(9)
F13 0.0472(9) 0.0895(12) 0.0535(10) -0.0292(9) -0.0093(7) 0.0161(8)
F14 0.0630(10) 0.0847(12) 0.0594(10) -0.0316(9) -0.0313(8) 0.0195(9)
F15 0.0504(10) 0.1031(13) 0.0600(10) -0.0428(10) -0.0165(8) 0.0192(9)
C1 0.0477(16) 0.065(2) 0.0418(15) -0.0235(14) -0.0103(13) -0.0079(14)
C2 0.0516(18) 0.080(2) 0.0500(17) -0.0308(17) -0.0043(14) -0.0092(17)
C3 0.081(2) 0.067(2) 0.070(2) -0.0341(19) -0.0167(19) -0.0045(19)
C4 0.068(2) 0.100(3) 0.071(2) -0.058(2) -0.0197(19) 0.014(2)
C5 0.0467(18) 0.109(3) 0.0577(19) -0.046(2) -0.0033(15) -0.0082(19)
C6 0.0493(17) 0.074(2) 0.0478(17) -0.0261(16) -0.0104(14) -0.0090(16)
C7 0.0471(16) 0.072(2) 0.0469(16) -0.0288(16) -0.0029(13) -0.0076(15)
C8 0.059(2) 0.067(2) 0.0574(19) -0.0246(18) -0.0037(16) -0.0001(17)
C9 0.079(3) 0.073(3) 0.068(2) -0.020(2) -0.001(2) 0.008(2)
C10 0.097(3) 0.063(3) 0.082(3) -0.027(2) 0.014(2) -0.013(2)
C11 0.080(3) 0.090(3) 0.090(3) -0.047(3) 0.004(2) -0.034(2)
C12 0.066(2) 0.080(2) 0.061(2) -0.0287(19) -0.0113(17) -0.0104(19)
C13 0.0426(15) 0.0586(18) 0.0459(15) -0.0223(14) -0.0116(13) -0.0036(13)
C14 0.0487(16) 0.0590(18) 0.0419(15) -0.0144(13) -0.0185(13) 0.0005(14)
C15 0.0399(15) 0.0556(17) 0.0534(17) -0.0241(14) -0.0103(13) 0.0006(13)
C16 0.0467(15) 0.0484(16) 0.0412(14) -0.0186(13) -0.0133(12) -0.0023(13)
C17 0.0487(16) 0.0570(18) 0.0477(16) -0.0249(14) -0.0204(13) 0.0053(14)
C18 0.0413(16) 0.0648(19) 0.0530(17) -0.0311(15) -0.0108(13) 0.0038(14)
C19 0.0697(19) 0.0557(18) 0.0477(16) -0.0178(14) -0.0239(15) -0.0088(15)
C20 0.092(2) 0.0513(19) 0.072(2) -0.0219(16) -0.0334(18) -0.0051(16)
C21 0.096(2) 0.078(2) 0.0454(17) -0.0157(16) -0.0163(17) -0.0211(19)
C22 0.091(2) 0.071(2) 0.071(2) -0.0156(17) -0.0463(19) -0.0059(18)
C23 0.0546(17) 0.0476(16) 0.0407(15) -0.0158(13) -0.0118(13) -0.0067(13)
C24 0.0519(17) 0.0518(18) 0.0571(17) -0.0196(14) -0.0144(14) -0.0079(14)
C25 0.067(2) 0.064(2) 0.090(2) -0.0319(19) -0.0217(18) -0.0160(17)
C26 0.081(2) 0.056(2) 0.091(2) -0.0393(19) -0.023(2) -0.0040(18)
C27 0.075(2) 0.061(2) 0.069(2) -0.0355(17) -0.0161(17) 0.0032(17)
C28 0.0546(18) 0.0580(18) 0.0465(16) -0.0229(14) -0.0108(13) -0.0037(14)
C29 0.0481(17) 0.082(2) 0.087(2) -0.0403(19) -0.0098(16) -0.0122(16)
C30 0.124(3) 0.094(3) 0.191(5) -0.094(3) -0.030(3) -0.013(3)
C31 0.0583(19) 0.092(2) 0.091(2) -0.053(2) -0.0011(17) -0.0089(18)

loop_
_atom_type_symbol
_atom_type_description
_atom_type_scat_dispersion_real
_atom_type_scat_dispersion_imag
_atom_type_scat_source
C C 0.0033 0.0016 'International Tables Vol C Tables 4.2.6.8 and 6.1.1.4'
H H 0.0000 0.0000 'International Tables Vol C Tables 4.2.6.8 and 6.1.1.4'
B B 0.0013 0.0007 'International Tables Vol C Tables 4.2.6.8 and 6.1.1.4'
F F 0.0171 0.0103 'International Tables Vol C Tables 4.2.6.8 and 6.1.1.4'
P P 0.1023 0.0942 'International Tables Vol C Tables 4.2.6.8 and 6.1.1.4'

loop_
_geom_angle_atom_site_label_1
_geom_angle_atom_site_label_2
_geom_angle_atom_site_label_3
_geom_angle
C23 P1 C16 112.02(12)
C23 P1 C19 114.40(12)
C16 P1 C19 117.51(12)
C23 P1 H1 109.2(9)
C16 P1 H1 99.8(9)
C19 P1 H1 101.9(9)
F1 B1 C7 110.1(2)
F1 B1 C1 104.8(2)
C7 B1 C1 113.7(2)
F1 B1 C13 106.4(2)
C7 B1 C13 106.8(2)
C1 B1 C13 114.8(2)
C2 C1 C6 113.0(3)
C2 C1 B1 118.8(2)
C6 C1 B1 127.6(3)
F2 C2 C3 115.8(3)
F2 C2 C1 119.1(2)
C3 C2 C1 125.2(3)
F3 C3 C4 120.4(3)
F3 C3 C2 120.9(3)
C4 C3 C2 118.7(3)
F4 C4 C5 120.7(3)
F4 C4 C3 119.9(4)
C5 C4 C3 119.3(3)
F5 C5 C4 119.5(3)
F5 C5 C6 120.7(3)
C4 C5 C6 119.8(3)
F6 C6 C5 115.0(3)
F6 C6 C1 121.0(3)
C5 C6 C1 124.0(3)
C8 C7 C12 112.6(3)
C8 C7 B1 126.1(3)
C12 C7 B1 121.3(3)
F7 C8 C9 115.6(3)
F7 C8 C7 120.4(3)
C9 C8 C7 124.0(3)
C10 C9 F8 118.3(4)
C10 C9 C8 120.9(4)
F8 C9 C8 120.8(4)
F9 C10 C9 121.8(5)
F9 C10 C11 119.5(5)
C9 C10 C11 118.7(4)
F10 C11 C10 121.3(4)
F10 C11 C12 119.5(4)
C10 C11 C12 119.1(4)
F11 C12 C11 117.2(3)
F11 C12 C7 118.1(3)
C11 C12 C7 124.8(3)
C18 C13 C14 112.9(2)
C18 C13 B1 127.6(2)
C14 C13 B1 119.5(2)
F12 C14 C15 116.0(2)
F12 C14 C13 119.9(2)
C15 C14 C13 124.0(2)
F13 C15 C14 118.9(2)
F13 C15 C16 119.3(2)
C14 C15 C16 121.8(2)
C17 C16 C15 115.2(2)
C17 C16 P1 128.45(19)
C15 C16 P1 116.37(19)
F14 C17 C18 118.6(2)
F14 C17 C16 119.9(2)
C18 C17 C16 121.4(2)
F15 C18 C13 120.1(2)
F15 C18 C17 115.3(2)
C13 C18 C17 124.6(2)
C22 C19 C20 112.0(2)
C22 C19 C21 109.1(2)
C20 C19 C21 109.1(2)
C22 C19 P1 114.3(2)
C20 C19 P1 108.42(18)
C21 C19 P1 103.47(19)
C19 C20 H20A 109.5
C19 C20 H20B 109.5
H20A C20 H20B 109.5
C19 C20 H20C 109.5
H20A C20 H20C 109.5
H20B C20 H20C 109.5
C19 C21 H21A 109.5
C19 C21 H21B 109.5
H21A C21 H21B 109.5
C19 C21 H21C 109.5
H21A C21 H21C 109.5
H21B C21 H21C 109.5
C19 C22 H22A 109.5
C19 C22 H22B 109.5
H22A C22 H22B 109.5
C19 C22 H22C 109.5
H22A C22 H22C 109.5
H22B C22 H22C 109.5
C24 C23 C28 120.3(2)
C24 C23 P1 120.7(2)
C28 C23 P1 119.0(2)
C25 C24 C23 118.0(3)
C25 C24 C29 118.0(3)
C23 C24 C29 124.0(2)
C26 C25 C24 122.8(3)
C26 C25 H25A 118.6
C24 C25 H25A 118.6
C27 C26 C25 118.0(3)
C27 C26 C30 121.0(3)
C25 C26 C30 121.0(3)
C26 C27 C28 122.8(3)
C26 C27 H27A 118.6
C28 C27 H27A 118.6
C27 C28 C23 118.1(3)
C27 C28 C31 117.1(3)
C23 C28 C31 124.8(2)
C24 C29 H29A 109.5
C24 C29 H29B 109.5
H29A C29 H29B 109.5
C24 C29 H29C 109.5
H29A C29 H29C 109.5
H29B C29 H29C 109.5
C26 C30 H30A 109.5
C26 C30 H30B 109.5
H30A C30 H30B 109.5
C26 C30 H30C 109.5
H30A C30 H30C 109.5
H30B C30 H30C 109.5
C28 C31 H31A 109.5
C28 C31 H31B 109.5
H31A C31 H31B 109.5
C28 C31 H31C 109.5
H31A C31 H31C 109.5
H31B C31 H31C 109.5

loop_
_geom_bond_atom_site_label_1
_geom_bond_atom_site_label_2
_geom_bond_distance
P1 C23 1.798(3)
P1 C16 1.807(3)
P1 C19 1.850(3)
P1 H1 1.26(2)
B1 F1 1.436(3)
B1 C7 1.638(4)
B1 C1 1.646(4)
B1 C13 1.664(4)
F2 C2 1.364(3)
F3 C3 1.345(4)
F4 C4 1.348(3)
F5 C5 1.348(3)
F6 C6 1.352(3)
F7 C8 1.352(4)
F8 C9 1.358(4)
F9 C10 1.345(4)
F10 C11 1.349(4)
F11 C12 1.362(4)
F12 C14 1.354(3)
F13 C15 1.345(3)
F14 C17 1.346(3)
F15 C18 1.355(3)
C1 C2 1.379(4)
C1 C6 1.383(4)
C2 C3 1.376(4)
C3 C4 1.368(4)
C4 C5 1.362(4)
C5 C6 1.379(4)
C7 C8 1.385(4)
C7 C12 1.386(4)
C8 C9 1.365(5)
C9 C10 1.353(5)
C10 C11 1.363(5)
C11 C12 1.379(5)
C13 C18 1.379(3)
C13 C14 1.384(3)
C14 C15 1.379(3)
C15 C16 1.391(3)
C16 C17 1.382(3)
C17 C18 1.381(3)
C19 C22 1.526(4)
C19 C20 1.535(4)
C19 C21 1.547(4)
C20 H20A 0.9600
C20 H20B 0.9600
C20 H20C 0.9600
C21 H21A 0.9600
C21 H21B 0.9600
C21 H21C 0.9600
C22 H22A 0.9600
C22 H22B 0.9600
C22 H22C 0.9600
C23 C24 1.409(4)
C23 C28 1.414(3)
C24 C25 1.389(4)
C24 C29 1.501(4)
C25 C26 1.379(4)
C25 H25A 0.9300
C26 C27 1.374(4)
C26 C30 1.513(4)
C27 C28 1.388(4)
C27 H27A 0.9300
C28 C31 1.508(4)
C29 H29A 0.9600
C29 H29B 0.9600
C29 H29C 0.9600
C30 H30A 0.9600
C30 H30B 0.9600
C30 H30C 0.9600
C31 H31A 0.9600
C31 H31B 0.9600
C31 H31C 0.9600

loop_
_geom_torsion_atom_site_label_1
_geom_torsion_atom_site_label_2
_geom_torsion_atom_site_label_3
_geom_torsion_atom_site_label_4
_geom_torsion
F1 B1 C1 C2 59.6(3)
C7 B1 C1 C2 179.9(2)
C13 B1 C1 C2 -56.7(3)
F1 B1 C1 C6 -110.6(3)
C7 B1 C1 C6 9.7(4)
C13 B1 C1 C6 133.1(3)
C6 C1 C2 F2 -179.0(2)
B1 C1 C2 F2 9.5(4)
C6 C1 C2 C3 1.3(4)
B1 C1 C2 C3 -170.3(3)
F2 C2 C3 F3 -0.9(4)
C1 C2 C3 F3 178.8(3)
F2 C2 C3 C4 179.3(3)
C1 C2 C3 C4 -0.9(5)
F3 C3 C4 F4 0.9(5)
C2 C3 C4 F4 -179.4(3)
F3 C3 C4 C5 179.5(3)
C2 C3 C4 C5 -0.7(5)
F4 C4 C5 F5 -0.5(5)
C3 C4 C5 F5 -179.2(3)
F4 C4 C5 C6 -179.5(2)
C3 C4 C5 C6 1.8(5)
F5 C5 C6 F6 -1.9(4)
C4 C5 C6 F6 177.1(3)
F5 C5 C6 C1 179.6(2)
C4 C5 C6 C1 -1.4(5)
C2 C1 C6 F6 -178.5(2)
B1 C1 C6 F6 -7.8(4)
C2 C1 C6 C5 -0.1(4)
B1 C1 C6 C5 170.5(3)
F1 B1 C7 C8 7.8(4)
C1 B1 C7 C8 -109.4(3)
C13 B1 C7 C8 122.9(3)
F1 B1 C7 C12 -172.4(2)
C1 B1 C7 C12 70.4(3)
C13 B1 C7 C12 -57.2(3)
C12 C7 C8 F7 -179.5(2)
B1 C7 C8 F7 0.3(4)
C12 C7 C8 C9 0.8(4)
B1 C7 C8 C9 -179.3(3)
F7 C8 C9 C10 179.6(3)
C7 C8 C9 C10 -0.7(5)
F7 C8 C9 F8 0.9(4)
C7 C8 C9 F8 -179.4(3)
F8 C9 C10 F9 -1.7(5)
C8 C9 C10 F9 179.6(3)
F8 C9 C10 C11 178.9(3)
C8 C9 C10 C11 0.2(5)
F9 C10 C11 F10 1.3(5)
C9 C10 C11 F10 -179.3(3)
F9 C10 C11 C12 -179.3(3)
C9 C10 C11 C12 0.1(5)
F10 C11 C12 F11 0.1(4)
C10 C11 C12 F11 -179.2(3)
F10 C11 C12 C7 179.5(3)
C10 C11 C12 C7 0.1(5)
C8 C7 C12 F11 178.8(2)
B1 C7 C12 F11 -1.0(4)
C8 C7 C12 C11 -0.5(4)
B1 C7 C12 C11 179.6(3)
F1 B1 C13 C18 -136.0(3)
C7 B1 C13 C18 106.4(3)
C1 B1 C13 C18 -20.6(4)
F1 B1 C13 C14 46.1(3)
C7 B1 C13 C14 -71.6(3)
C1 B1 C13 C14 161.4(2)
C18 C13 C14 F12 -177.8(2)
B1 C13 C14 F12 0.5(4)
C18 C13 C14 C15 1.1(4)
B1 C13 C14 C15 179.3(3)
F12 C14 C15 F13 -0.9(4)
C13 C14 C15 F13 -179.8(2)
F12 C14 C15 C16 178.2(2)
C13 C14 C15 C16 -0.7(4)
F13 C15 C16 C17 179.4(2)
C14 C15 C16 C17 0.4(4)
F13 C15 C16 P1 -0.1(3)
C14 C15 C16 P1 -179.1(2)
C23 P1 C16 C17 -103.6(3)
C19 P1 C16 C17 31.9(3)
C23 P1 C16 C15 75.8(2)
C19 P1 C16 C15 -148.7(2)
C15 C16 C17 F14 -179.5(2)
P1 C16 C17 F14 -0.1(4)
C15 C16 C17 C18 -0.5(4)
P1 C16 C17 C18 178.9(2)
C14 C13 C18 F15 179.0(2)
B1 C13 C18 F15 0.9(4)
C14 C13 C18 C17 -1.3(4)
B1 C13 C18 C17 -179.3(3)
F14 C17 C18 F15 -0.1(4)
C16 C17 C18 F15 -179.2(2)
F14 C17 C18 C13 -179.9(2)
C16 C17 C18 C13 1.0(4)
C23 P1 C19 C22 50.2(2)
C16 P1 C19 C22 -84.3(2)
C23 P1 C19 C20 175.95(19)
C16 P1 C19 C20 41.5(2)
C23 P1 C19 C21 -68.3(2)
C16 P1 C19 C21 157.25(17)
C16 P1 C23 C24 55.2(2)
C19 P1 C23 C24 -81.8(2)
C16 P1 C23 C28 -125.7(2)
C19 P1 C23 C28 97.4(2)
C28 C23 C24 C25 -1.6(4)
P1 C23 C24 C25 177.5(2)
C28 C23 C24 C29 175.8(3)
P1 C23 C24 C29 -5.0(4)
C23 C24 C25 C26 -0.3(5)
C29 C24 C25 C26 -177.9(3)
C24 C25 C26 C27 2.1(5)
C24 C25 C26 C30 -179.1(3)
C25 C26 C27 C28 -2.0(5)
C30 C26 C27 C28 179.2(3)
C26 C27 C28 C23 0.2(4)
C26 C27 C28 C31 179.4(3)
C24 C23 C28 C27 1.7(4)
P1 C23 C28 C27 -177.4(2)
C24 C23 C28 C31 -177.5(3)
P1 C23 C28 C31 3.4(4)

loop_
_platon_squeeze_void_nr
_platon_squeeze_void_average_x
_platon_squeeze_void_average_y
_platon_squeeze_void_average_z
_platon_squeeze_void_volume
_platon_squeeze_void_count_electrons
1 -0.071 0.000 0.500 365.0 76.5
